data_4127826
loop_
_publ_author_name
'Rice, Natalie T.'
'Popov, Ivan A.'
'Russo, Dominic R.'
'Bacsa, John'
'Batista, Enrique R.'
'Yang, Ping'
'Telser, Joshua'
'La Pierre, Henry S.'

_publ_section_title
;
 Design, Isolation, and Spectroscopic Analysis of a Tetravalent Terbium
 Complex.
;
_journal_issue 33
_journal_name_full 'Journal of the American Chemical Society'
_journal_page_first 13222
_journal_page_last 13233
_journal_paper_doi 10.1021/jacs.9b06622
_journal_volume 141
_journal_year 2019
_chemical_absolute_configuration ad
_chemical_formula_moiety 'C64 H129 K N16 O P4 Tb'
_chemical_formula_sum 'C64 H129 K N16 O P4 Tb'
_chemical_formula_weight 1460.72
_space_group_crystal_system monoclinic
_space_group_IT_number 9
_space_group_name_Hall 'C -2yc'
_space_group_name_H-M_alt 'C 1 c 1'
_symmetry_space_group_name_Hall 'C -2yc'
_symmetry_space_group_name_H-M 'C 1 c 1'
_atom_sites_solution_hydrogens geom
_atom_sites_solution_primary dual
_audit_creation_date 2019-05-07
_audit_creation_method
;
Olex2 1.2-alpha
(compiled 2018.07.26 svn.r3523 for OlexSys, GUI svn.r5532)
;
_cell_angle_alpha 90
_cell_angle_beta 108.768(7)
_cell_angle_gamma 90
_cell_formula_units_Z 4
_cell_length_a 24.279(5)
_cell_length_b 14.385(3)
_cell_length_c 23.002(5)
_cell_measurement_reflns_used 9377
_cell_measurement_temperature 100(2)
_cell_measurement_theta_max 28.37
_cell_measurement_theta_min 2.71
_cell_volume 7606(3)
_computing_cell_refinement 'SAINT V8.38A (Bruker, 2016)'
_computing_data_collection 'APEX2 v2016.5-1 (Bruker, 2014)'
_computing_data_reduction 'SAINT V8.38A (Bruker, 2016)'
_computing_molecular_graphics 'Olex2 (Dolomanov et al., 2009)'
_computing_publication_material 'Olex2 (Dolomanov et al., 2009)'
_computing_structure_refinement 'ShelXL (Sheldrick, 2015)'
_computing_structure_solution 'ShelXT (Sheldrick, 2015)'
_diffrn_ambient_temperature 100(2)
_diffrn_detector_area_resol_mean 7.495
_diffrn_measured_fraction_theta_full 0.990
_diffrn_measured_fraction_theta_max 0.987
_diffrn_measurement_device_type 'Bruker D8 Venture'
_diffrn_measurement_method '\f and \w scans'
_diffrn_radiation_monochromator 'multilayer mirror'
_diffrn_radiation_type MoK\a
_diffrn_radiation_wavelength 0.71073
_diffrn_reflns_av_R_equivalents 0.0905
_diffrn_reflns_av_unetI/netI 0.0930
_diffrn_reflns_Laue_measured_fraction_full 0.990
_diffrn_reflns_Laue_measured_fraction_max 0.987
_diffrn_reflns_limit_h_max 24
_diffrn_reflns_limit_h_min -35
_diffrn_reflns_limit_k_max 21
_diffrn_reflns_limit_k_min -21
_diffrn_reflns_limit_l_max 33
_diffrn_reflns_limit_l_min -33
_diffrn_reflns_number 96071
_diffrn_reflns_point_group_measured_fraction_full 0.884
_diffrn_reflns_point_group_measured_fraction_max 0.806
_diffrn_reflns_theta_full 25.242
_diffrn_reflns_theta_max 31.640
_diffrn_reflns_theta_min 2.285
_diffrn_source 'microfocus sealed tube'
_diffrn_source_current 1
_diffrn_source_voltage 50
_diffrn_standards_number 0
_exptl_absorpt_coefficient_mu 1.118
_exptl_absorpt_correction_T_max 0.4942
_exptl_absorpt_correction_T_min 0.3585
_exptl_absorpt_correction_type multi-scan
_exptl_absorpt_process_details
'SADABS-2016/2 (Bruker,2016/2) was used for absorption correction. wR2(int) was 0.1382 before and 0.0870 after correction. The Ratio of minimum to maximum transmission is 0.7254. The \l/2 correction factor is Not present.'
_exptl_crystal_colour colourless
_exptl_crystal_colour_primary colourless
_exptl_crystal_density_diffrn 1.276
_exptl_crystal_description prism
_exptl_crystal_F_000 3108
_exptl_crystal_recrystallization_method 'The material was recrystallised from --- by as supplied'
_exptl_crystal_size_max 0.472
_exptl_crystal_size_mid 0.392
_exptl_crystal_size_min 0.203
_refine_diff_density_max 1.057
_refine_diff_density_min -1.562
_refine_diff_density_rms 0.124
_refine_ls_abs_structure_details
;
 Refined as an inversion twin.
;
_refine_ls_abs_structure_Flack 0.018(11)
_refine_ls_extinction_coef 0.00035(7)
_refine_ls_extinction_expression Fc^*^=kFc[1+0.001xFc^2^\l^3^/sin(2\q)]^-1/4^
_refine_ls_extinction_method 'SHELXL-2018/3 (Sheldrick 2018)'
_refine_ls_goodness_of_fit_ref 1.026
_refine_ls_hydrogen_treatment constr
_refine_ls_matrix_type full
_refine_ls_number_parameters 788
_refine_ls_number_reflns 20674
_refine_ls_number_restraints 607
_refine_ls_restrained_S_all 1.033
_refine_ls_R_factor_all 0.0977
_refine_ls_R_factor_gt 0.0576
_refine_ls_shift/su_max 0.000
_refine_ls_shift/su_mean 0.000
_refine_ls_structure_factor_coef Fsqd
_refine_ls_weighting_details 'w=1/[\s^2^(Fo^2^)+(0.0362P)^2^+30.3923P] where P=(Fo^2^+2Fc^2^)/3'
_refine_ls_weighting_scheme calc
_refine_ls_wR_factor_gt 0.1097
_refine_ls_wR_factor_ref 0.1283
_reflns_Friedel_coverage 0.633
_reflns_Friedel_fraction_full 0.777
_reflns_Friedel_fraction_max 0.626
_reflns_number_gt 15164
_reflns_number_total 20674
_reflns_threshold_expression 'I > 2\s(I)'
_cod_data_source_file ja9b06622_si_002.cif
_cod_data_source_block ntr-03-057_l
_cod_database_code 4127826
_shelx_shelxl_version_number 2018/3
_shelx_space_group_comment
;
The symmetry employed for this shelxl refinement is uniquely defined
by the following loop, which should always be used as a source of
symmetry information in preference to the above space-group names.
They are only intended as comments.
;
_olex2_refinement_description
;
1. Twinned data refinement
 Scales: 0.982(11)
 0.018(11)
2. Fixed Uiso
 At 1.2 times of:
  All C(H) groups, All C(H,H) groups
 At 1.5 times of:
  All C(H,H,H) groups
3. Rigid body (RIGU) restrains
 P2, N7, N8, C34, C31, C33, C27, C25, N9, C32, C20, C26, C28, C35, C23, C29,
 C24, C21, C22, N6
 with sigma for 1-2 distances of 0.0002 and sigma for 1-3 distances of 0.0002
 P3, N10, N11, C39, N12, C49, C42, C46, C43, C38, C36, C41, C37, C45, C47, C50,
  C48, C40, C44, N1
 with sigma for 1-2 distances of 0.0002 and sigma for 1-3 distances of 0.0002
 C56, C60, C59, C57, C58, N15, P4, N14, N16, C64, C61, C51, C55, C54, C53, C52,
  C65, C63, C62, N13
 with sigma for 1-2 distances of 0.0002 and sigma for 1-3 distances of 0.0002
 P1, N3, N4, N2, N5, C15, C19, C7, C8, C6, C10, C16, C5, C14, C13, C11, C9,
 C18, C12, C17
 with sigma for 1-2 distances of 0.0002 and sigma for 1-3 distances of 0.0002
 C2, C1, O1, C3, C4
 with sigma for 1-2 distances of 0.0002 and sigma for 1-3 distances of 0.0002
4.a Secondary CH2 refined with riding coordinates:
 C39(H39A,H39B), C34(H34A,H34B), C15(H15A,H15B), C19(H19A,H19B), C49(H49A,
 H49B), C42(H42A,H42B), C46(H46A,H46B), C64(H64A,H64B), C43(H43A,H43B), C7(H7A,
 H7B), C61(H61A,H61B), C38(H38A,H38B), C41(H41A,H41B), C31(H31A,H31B), C37(H37A,
 H37B), C33(H33A,H33B), C56(H56A,H56B), C45(H45A,H45B), C8(H8A,H8B), C60(H60A,
 H60B), C27(H27A,H27B), C47(H47A,H47B), C6(H6A,H6B), C10(H10A,H10B), C25(H25A,
 H25B), C32(H32A,H32B), C16(H16A,H16B), C5(H5A,H5B), C20(H20A,H20B), C51(H51A,
 H51B), C26(H26A,H26B), C55(H55A,H55B), C59(H59A,H59B), C54(H54A,H54B),
 C28(H28A,H28B), C14(H14A,H14B), C40(H40A,H40B), C57(H57A,H57B), C53(H53A,H53B),
  C13(H13A,H13B), C1(H1A,H1B), C35(H35A,H35B), C11(H11A,H11B), C44(H44A,H44B),
 C9(H9A,H9B), C52(H52A,H52B), C23(H23A,H23B), C29(H29A,H29B), C24(H24A,H24B),
 C50(H50A,H50B), C65(H65A,H65B), C63(H63A,H63B), C18(H18A,H18B), C21(H21A,H21B),
  C58(H58A,H58B), C48(H48A,H48B), C62(H62A,H62B), C12(H12A,H12B), C22(H22A,
 H22B), C17(H17A,H17B), C3(H3A,H3B)
4.b Aromatic/amide H refined with riding coordinates:
 C36(H36)
4.c Idealised Me refined as rotating group:
 C4(H4A,H4B,H4C), C2(H2A,H2B,H2C)
;
_olex2_diffrn_ambient_temperature_device 'Oxford Cryosystems'
_olex2_exptl_crystal_mounting_method 'The crystal was mounted on a loop with paratone oil'
_olex2_submission_original_sample_id NTR-03-057
_olex2_submission_special_instructions 'No special instructions were received'

loop_
_space_group_symop_operation_xyz
'x, y, z'
'x, -y, z+1/2'
'x+1/2, y+1/2, z'
'x+1/2, -y+1/2, z+1/2'

loop_
_atom_site_label
_atom_site_type_symbol
_atom_site_fract_x
_atom_site_fract_y
_atom_site_fract_z
_atom_site_U_iso_or_equiv
_atom_site_adp_type
_atom_site_occupancy
_atom_site_site_symmetry_order
_atom_site_calc_flag
_atom_site_refinement_flags_posn
_atom_site_refinement_flags_adp
Tb1 Tb 0.48534(2) 0.69798(2) 0.48901(2) 0.02782(9) Uani 1 1 d . .
K1 K 0.46212(11) 0.52643(13) 0.56858(9) 0.0500(5) Uani 1 1 d . .
P3 P 0.61962(10) 0.61531(12) 0.58540(8) 0.0320(4) Uani 1 1 d . U
P1 P 0.40491(10) 0.52967(12) 0.38711(9) 0.0328(4) Uani 1 1 d . U
P4 P 0.52373(10) 0.88441(12) 0.39700(9) 0.0370(5) Uani 1 1 d . U
P2 P 0.40179(11) 0.78618(14) 0.57728(9) 0.0425(5) Uani 1 1 d . U
O1 O 0.4404(3) 0.3415(5) 0.5870(3) 0.0597(15) Uani 1 1 d . U
N14 N 0.5753(3) 0.8619(4) 0.3655(3) 0.0435(10) Uani 1 1 d . U
N3 N 0.3370(3) 0.5763(4) 0.3650(3) 0.0383(9) Uani 1 1 d . U
N15 N 0.5410(4) 0.9857(4) 0.4351(3) 0.0475(12) Uani 1 1 d . U
N6 N 0.4166(3) 0.7203(4) 0.5330(3) 0.0392(12) Uani 1 1 d . U
N7 N 0.3503(4) 0.7433(5) 0.6042(3) 0.0516(10) Uani 1 1 d . U
N10 N 0.6635(3) 0.7060(4) 0.5871(3) 0.0400(9) Uani 1 1 d . U
N11 N 0.6459(3) 0.5563(4) 0.6525(3) 0.0386(10) Uani 1 1 d . U
N4 N 0.4241(4) 0.5497(5) 0.3239(3) 0.0509(11) Uani 1 1 d . U
N16 N 0.4695(3) 0.9177(4) 0.3326(3) 0.0396(9) Uani 1 1 d . U
N2 N 0.4514(3) 0.5608(4) 0.4465(3) 0.0358(11) Uani 1 1 d . U
C39 C 0.6776(4) 0.8555(5) 0.6409(4) 0.0409(13) Uani 1 1 d . U
H39A H 0.671203 0.827845 0.677621 0.049 Uiso 1 1 calc R .
H39B H 0.663943 0.920742 0.637413 0.049 Uiso 1 1 calc R .
N1 N 0.5553(3) 0.6421(4) 0.5708(3) 0.0359(10) Uani 1 1 d . U
N8 N 0.4527(4) 0.8151(5) 0.6452(3) 0.0542(12) Uani 1 1 d . U
N13 N 0.5130(4) 0.8062(4) 0.4367(3) 0.0423(12) Uani 1 1 d . U
N12 N 0.6400(3) 0.5417(4) 0.5383(3) 0.0353(9) Uani 1 1 d . U
N5 N 0.3887(3) 0.4154(4) 0.3885(3) 0.0407(10) Uani 1 1 d . U
C34 C 0.3256(5) 0.9734(6) 0.4531(4) 0.0521(17) Uani 1 1 d . U
H34A H 0.289641 0.937138 0.447581 0.063 Uiso 1 1 calc R .
H34B H 0.326312 0.991895 0.411908 0.063 Uiso 1 1 calc R .
C15 C 0.3456(4) 0.3713(5) 0.3363(4) 0.0400(14) Uani 1 1 d . U
H15A H 0.362364 0.362233 0.302747 0.048 Uiso 1 1 calc R .
H15B H 0.311278 0.412358 0.320930 0.048 Uiso 1 1 calc R .
C19 C 0.4399(5) 0.3547(5) 0.4134(5) 0.0556(17) Uani 1 1 d . U
H19A H 0.468417 0.385830 0.448791 0.067 Uiso 1 1 calc R .
H19B H 0.458735 0.344737 0.381525 0.067 Uiso 1 1 calc R .
C49 C 0.6445(5) 0.3836(5) 0.5013(4) 0.0511(17) Uani 1 1 d . U
H49A H 0.628316 0.320108 0.499422 0.061 Uiso 1 1 calc R .
H49B H 0.686595 0.380491 0.524635 0.061 Uiso 1 1 calc R .
C42 C 0.7087(4) 0.4429(6) 0.7210(4) 0.0436(14) Uani 1 1 d . U
H42A H 0.748876 0.417991 0.735190 0.052 Uiso 1 1 calc R .
H42B H 0.681996 0.390740 0.703144 0.052 Uiso 1 1 calc R .
C46 C 0.6304(4) 0.5779(5) 0.4765(3) 0.0432(15) Uani 1 1 d . U
H46A H 0.647059 0.641183 0.479353 0.052 Uiso 1 1 calc R .
H46B H 0.588023 0.582526 0.454779 0.052 Uiso 1 1 calc R .
C64 C 0.3815(4) 1.0088(5) 0.2853(4) 0.0406(14) Uani 1 1 d . U
H64A H 0.347103 1.036499 0.292950 0.049 Uiso 1 1 calc R .
H64B H 0.403682 1.059536 0.274070 0.049 Uiso 1 1 calc R .
C43 C 0.6942(5) 0.4823(6) 0.7752(4) 0.0464(15) Uani 1 1 d . U
H43A H 0.692964 0.431416 0.803808 0.056 Uiso 1 1 calc R .
H43B H 0.724748 0.526799 0.797575 0.056 Uiso 1 1 calc R .
C7 C 0.2382(5) 0.6946(6) 0.3649(5) 0.056(2) Uani 1 1 d . U
H7A H 0.197777 0.713662 0.342098 0.067 Uiso 1 1 calc R .
H7B H 0.251029 0.728634 0.404376 0.067 Uiso 1 1 calc R .
C61 C 0.4499(4) 0.8460(5) 0.2841(4) 0.0411(13) Uani 1 1 d . U
H61A H 0.427159 0.797850 0.297077 0.049 Uiso 1 1 calc R .
H61B H 0.484184 0.815567 0.277897 0.049 Uiso 1 1 calc R .
C38 C 0.7420(4) 0.8536(5) 0.6486(4) 0.0465(15) Uani 1 1 d . U
H38A H 0.764167 0.885127 0.687345 0.056 Uiso 1 1 calc R .
H38B H 0.749175 0.887189 0.614153 0.056 Uiso 1 1 calc R .
C36 C 0.7242(5) 0.7003(6) 0.5934(5) 0.0469(14) Uani 1 1 d . U
H36 H 0.739005 0.667577 0.565680 0.056 Uiso 1 1 calc R .
C41 C 0.7038(4) 0.5148(5) 0.6725(3) 0.0378(12) Uani 1 1 d . U
H41A H 0.733303 0.563833 0.688891 0.045 Uiso 1 1 calc R .
H41B H 0.711556 0.485681 0.636869 0.045 Uiso 1 1 calc R .
C31 C 0.3826(6) 0.9780(6) 0.5827(4) 0.063(2) Uani 1 1 d . U
H31A H 0.383650 0.961510 0.624806 0.076 Uiso 1 1 calc R .
H31B H 0.418907 1.011781 0.585701 0.076 Uiso 1 1 calc R .
C37 C 0.7623(4) 0.7531(5) 0.6498(4) 0.0469(15) Uani 1 1 d . U
H37A H 0.760295 0.722207 0.687582 0.056 Uiso 1 1 calc R .
H37B H 0.803302 0.751815 0.650560 0.056 Uiso 1 1 calc R .
C33 C 0.3239(5) 1.0602(6) 0.4898(4) 0.0517(18) Uani 1 1 d . U
H33A H 0.354499 1.103697 0.486979 0.062 Uiso 1 1 calc R .
H33B H 0.285791 1.091216 0.471765 0.062 Uiso 1 1 calc R .
C56 C 0.5368(5) 0.9993(6) 0.4953(4) 0.0565(16) Uani 1 1 d . U
H56A H 0.533723 0.937821 0.513383 0.068 Uiso 1 1 calc R .
H56B H 0.500670 1.034119 0.491584 0.068 Uiso 1 1 calc R .
C45 C 0.6330(5) 0.5996(6) 0.7040(3) 0.0478(16) Uani 1 1 d . U
H45A H 0.593504 0.627069 0.689246 0.057 Uiso 1 1 calc R .
H45B H 0.661063 0.650492 0.720743 0.057 Uiso 1 1 calc R .
C8 C 0.2406(5) 0.5895(6) 0.3767(5) 0.0581(17) Uani 1 1 d . U
H8A H 0.218137 0.574763 0.404531 0.070 Uiso 1 1 calc R .
H8B H 0.222117 0.556768 0.337343 0.070 Uiso 1 1 calc R .
C60 C 0.5494(5) 1.0729(5) 0.4064(4) 0.0584(18) Uani 1 1 d . U
H60A H 0.513626 1.110936 0.397359 0.070 Uiso 1 1 calc R .
H60B H 0.555955 1.059107 0.366956 0.070 Uiso 1 1 calc R .
C27 C 0.5619(5) 0.8316(7) 0.7454(4) 0.0611(17) Uani 1 1 d . U
H27A H 0.583010 0.861605 0.785028 0.073 Uiso 1 1 calc R .
H27B H 0.588893 0.788069 0.734971 0.073 Uiso 1 1 calc R .
C47 C 0.6578(5) 0.5164(5) 0.4402(4) 0.0465(16) Uani 1 1 d . U
H47A H 0.648870 0.541650 0.398170 0.056 Uiso 1 1 calc R .
H47B H 0.700577 0.517147 0.459727 0.056 Uiso 1 1 calc R .
C6 C 0.2781(5) 0.7174(6) 0.3274(5) 0.0532(16) Uani 1 1 d . U
H6A H 0.261537 0.690824 0.285638 0.064 Uiso 1 1 calc R .
H6B H 0.280435 0.785635 0.323327 0.064 Uiso 1 1 calc R .
C10 C 0.3862(5) 0.5426(8) 0.2605(4) 0.0585(17) Uani 1 1 d . U
H10A H 0.377779 0.605572 0.242482 0.070 Uiso 1 1 calc R .
H10B H 0.348856 0.513726 0.259430 0.070 Uiso 1 1 calc R .
C25 C 0.5036(5) 0.8623(7) 0.6361(4) 0.0592(16) Uani 1 1 d . U
H25A H 0.490072 0.911674 0.604703 0.071 Uiso 1 1 calc R .
H25B H 0.526513 0.816877 0.620993 0.071 Uiso 1 1 calc R .
N9 N 0.3802(4) 0.8921(5) 0.5471(3) 0.0526(12) Uani 1 1 d . U
C32 C 0.3327(5) 1.0394(6) 0.5550(4) 0.0585(19) Uani 1 1 d . U
H32A H 0.338708 1.098475 0.578328 0.070 Uiso 1 1 calc R .
H32B H 0.297125 1.009788 0.558538 0.070 Uiso 1 1 calc R .
C16 C 0.3268(4) 0.2777(5) 0.3544(4) 0.0471(14) Uani 1 1 d . U
H16A H 0.298406 0.248320 0.318130 0.057 Uiso 1 1 calc R .
H16B H 0.307501 0.287027 0.385944 0.057 Uiso 1 1 calc R .
C5 C 0.3385(4) 0.6786(5) 0.3574(4) 0.0456(14) Uani 1 1 d . U
H5A H 0.363213 0.693762 0.331854 0.055 Uiso 1 1 calc R .
H5B H 0.355969 0.708031 0.398081 0.055 Uiso 1 1 calc R .
C20 C 0.3015(5) 0.7010(7) 0.5577(4) 0.0603(17) Uani 1 1 d . U
H20A H 0.315624 0.666508 0.528054 0.072 Uiso 1 1 calc R .
H20B H 0.274490 0.750089 0.534941 0.072 Uiso 1 1 calc R .
C51 C 0.6288(5) 0.8154(6) 0.4039(4) 0.0533(15) Uani 1 1 d . U
H51A H 0.619885 0.777767 0.435773 0.064 Uiso 1 1 calc R .
H51B H 0.657930 0.862853 0.424759 0.064 Uiso 1 1 calc R .
C26 C 0.5418(5) 0.9048(7) 0.6959(4) 0.0615(17) Uani 1 1 d . U
H26A H 0.576140 0.934439 0.689255 0.074 Uiso 1 1 calc R .
H26B H 0.519766 0.953473 0.709308 0.074 Uiso 1 1 calc R .
C55 C 0.5880(5) 0.9186(6) 0.3180(4) 0.0503(15) Uani 1 1 d . U
H55A H 0.616769 0.967287 0.337765 0.060 Uiso 1 1 calc R .
H55B H 0.551991 0.949774 0.292437 0.060 Uiso 1 1 calc R .
C59 C 0.5993(6) 1.1264(6) 0.4462(5) 0.0643(19) Uani 1 1 d . U
H59A H 0.600586 1.187739 0.427176 0.077 Uiso 1 1 calc R .
H59B H 0.635748 1.093087 0.449141 0.077 Uiso 1 1 calc R .
C54 C 0.6120(5) 0.8581(7) 0.2774(5) 0.0612(19) Uani 1 1 d . U
H54A H 0.620611 0.897436 0.246041 0.073 Uiso 1 1 calc R .
H54B H 0.582249 0.811878 0.255720 0.073 Uiso 1 1 calc R .
C28 C 0.5097(5) 0.7781(7) 0.7513(4) 0.0623(18) Uani 1 1 d . U
H28A H 0.485580 0.819890 0.767355 0.075 Uiso 1 1 calc R .
H28B H 0.523445 0.726315 0.780825 0.075 Uiso 1 1 calc R .
C14 C 0.4820(6) 0.5859(9) 0.3291(5) 0.074(2) Uani 1 1 d . U
H14A H 0.478115 0.651391 0.315101 0.089 Uiso 1 1 calc R .
H14B H 0.506321 0.585276 0.372898 0.089 Uiso 1 1 calc R .
C40 C 0.6430(4) 0.8020(5) 0.5843(4) 0.0435(13) Uani 1 1 d . U
H40A H 0.601335 0.802372 0.581015 0.052 Uiso 1 1 calc R .
H40B H 0.646892 0.832614 0.547263 0.052 Uiso 1 1 calc R .
C57 C 0.5865(6) 1.0499(6) 0.5373(4) 0.066(2) Uani 1 1 d . U
H57A H 0.621999 1.011235 0.546380 0.079 Uiso 1 1 calc R .
H57B H 0.579037 1.062130 0.576491 0.079 Uiso 1 1 calc R .
C53 C 0.6675(6) 0.8073(7) 0.3151(5) 0.0608(19) Uani 1 1 d . U
H53A H 0.680298 0.763831 0.288609 0.073 Uiso 1 1 calc R .
H53B H 0.699148 0.852587 0.333012 0.073 Uiso 1 1 calc R .
C13 C 0.5106(5) 0.5357(10) 0.2952(5) 0.081(3) Uani 1 1 d . U
H13A H 0.520952 0.473387 0.313708 0.097 Uiso 1 1 calc R .
H13B H 0.547001 0.568183 0.296908 0.097 Uiso 1 1 calc R .
C1 C 0.4812(6) 0.2690(8) 0.6153(6) 0.074(3) Uani 1 1 d . U
H1A H 0.471811 0.212016 0.589874 0.089 Uiso 1 1 calc R .
H1B H 0.478543 0.254389 0.656319 0.089 Uiso 1 1 calc R .
C35 C 0.3759(5) 0.9138(7) 0.4819(4) 0.0592(19) Uani 1 1 d . U
H35A H 0.411871 0.945579 0.481287 0.071 Uiso 1 1 calc R .
H35B H 0.372173 0.855245 0.458385 0.071 Uiso 1 1 calc R .
C11 C 0.4131(5) 0.4869(10) 0.2240(5) 0.075(2) Uani 1 1 d . U
H11A H 0.387840 0.486935 0.180529 0.090 Uiso 1 1 calc R .
H11B H 0.417219 0.421871 0.238844 0.090 Uiso 1 1 calc R .
C44 C 0.6361(5) 0.5309(6) 0.7539(4) 0.0502(16) Uani 1 1 d . U
H44A H 0.604817 0.484248 0.738582 0.060 Uiso 1 1 calc R .
H44B H 0.629688 0.563603 0.789063 0.060 Uiso 1 1 calc R .
C4 C 0.3419(6) 0.3910(8) 0.5409(5) 0.069(3) Uani 1 1 d . U
H4A H 0.351217 0.402697 0.503127 0.103 Uiso 1 1 calc GR .
H4B H 0.346985 0.448341 0.564997 0.103 Uiso 1 1 calc GR .
H4C H 0.301430 0.370009 0.530343 0.103 Uiso 1 1 calc GR .
C9 C 0.3024(4) 0.5543(6) 0.4048(4) 0.0454(13) Uani 1 1 d . U
H9A H 0.320257 0.583444 0.445539 0.055 Uiso 1 1 calc R .
H9B H 0.301856 0.486159 0.410702 0.055 Uiso 1 1 calc R .
C52 C 0.6535(5) 0.7539(7) 0.3661(5) 0.0579(18) Uani 1 1 d . U
H52A H 0.625254 0.703970 0.347490 0.069 Uiso 1 1 calc R .
H52B H 0.689447 0.724303 0.393044 0.069 Uiso 1 1 calc R .
C23 C 0.2995(5) 0.7416(8) 0.6773(4) 0.0637(16) Uani 1 1 d . U
H23A H 0.285799 0.780171 0.705544 0.076 Uiso 1 1 calc R .
H23B H 0.327639 0.695839 0.702487 0.076 Uiso 1 1 calc R .
C29 C 0.4731(5) 0.7394(7) 0.6890(4) 0.0569(15) Uani 1 1 d . U
H29A H 0.496816 0.695728 0.673695 0.068 Uiso 1 1 calc R .
H29B H 0.439437 0.704944 0.693427 0.068 Uiso 1 1 calc R .
C24 C 0.3292(5) 0.8007(7) 0.6463(4) 0.0583(16) Uani 1 1 d . U
H24A H 0.362429 0.831852 0.676763 0.070 Uiso 1 1 calc R .
H24B H 0.302244 0.849144 0.622679 0.070 Uiso 1 1 calc R .
C50 C 0.6148(4) 0.4471(5) 0.5343(4) 0.0433(14) Uani 1 1 d . U
H50A H 0.572523 0.449354 0.511729 0.052 Uiso 1 1 calc R .
H50B H 0.620239 0.422890 0.576072 0.052 Uiso 1 1 calc R .
C65 C 0.4197(4) 0.9606(6) 0.3436(4) 0.0437(13) Uani 1 1 d . U
H65A H 0.433190 1.006606 0.377236 0.052 Uiso 1 1 calc R .
H65B H 0.396770 0.912513 0.356423 0.052 Uiso 1 1 calc R .
C63 C 0.3617(4) 0.9403(5) 0.2331(4) 0.0419(14) Uani 1 1 d . U
H63A H 0.340735 0.973716 0.194753 0.050 Uiso 1 1 calc R .
H63B H 0.334536 0.895120 0.241630 0.050 Uiso 1 1 calc R .
C18 C 0.4235(5) 0.2621(6) 0.4335(5) 0.0585(18) Uani 1 1 d . U
H18A H 0.406706 0.271388 0.467053 0.070 Uiso 1 1 calc R .
H18B H 0.458541 0.222690 0.449301 0.070 Uiso 1 1 calc R .
C2 C 0.5406(6) 0.3000(7) 0.6212(5) 0.070(3) Uani 1 1 d . U
H2A H 0.542595 0.317021 0.580688 0.105 Uiso 1 1 calc GR .
H2B H 0.568117 0.249441 0.638384 0.105 Uiso 1 1 calc GR .
H2C H 0.550653 0.354015 0.648543 0.105 Uiso 1 1 calc GR .
C21 C 0.2693(5) 0.6348(8) 0.5873(5) 0.0664(18) Uani 1 1 d . U
H21A H 0.295449 0.583534 0.608076 0.080 Uiso 1 1 calc R .
H21B H 0.235373 0.607588 0.555435 0.080 Uiso 1 1 calc R .
C58 C 0.5960(6) 1.1406(6) 0.5092(5) 0.065(2) Uani 1 1 d . U
H58A H 0.563585 1.183637 0.507287 0.078 Uiso 1 1 calc R .
H58B H 0.632540 1.169473 0.535481 0.078 Uiso 1 1 calc R .
C48 C 0.6365(5) 0.4176(6) 0.4365(4) 0.0506(18) Uani 1 1 d . U
H48A H 0.658907 0.377881 0.416968 0.061 Uiso 1 1 calc R .
H48B H 0.594929 0.414543 0.411352 0.061 Uiso 1 1 calc R .
C62 C 0.4131(4) 0.8891(6) 0.2249(4) 0.0428(14) Uani 1 1 d . U
H62A H 0.398871 0.839871 0.193530 0.051 Uiso 1 1 calc R .
H62B H 0.437003 0.932907 0.210011 0.051 Uiso 1 1 calc R .
C12 C 0.4723(6) 0.5253(11) 0.2283(5) 0.087(3) Uani 1 1 d . U
H12A H 0.467606 0.586652 0.207813 0.104 Uiso 1 1 calc R .
H12B H 0.491506 0.483049 0.206835 0.104 Uiso 1 1 calc R .
C22 C 0.2486(6) 0.6902(8) 0.6349(5) 0.0686(19) Uani 1 1 d . U
H22A H 0.217735 0.734775 0.613313 0.082 Uiso 1 1 calc R .
H22B H 0.232490 0.646923 0.658734 0.082 Uiso 1 1 calc R .
C17 C 0.3793(5) 0.2141(5) 0.3798(4) 0.0510(16) Uani 1 1 d . U
H17A H 0.367113 0.154581 0.393428 0.061 Uiso 1 1 calc R .
H17B H 0.396915 0.200577 0.347383 0.061 Uiso 1 1 calc R .
C3 C 0.3817(6) 0.3171(8) 0.5779(6) 0.075(3) Uani 1 1 d . U
H3A H 0.375479 0.310149 0.618148 0.090 Uiso 1 1 calc R .
H3B H 0.372834 0.256787 0.556099 0.090 Uiso 1 1 calc R .

loop_
_atom_site_aniso_label
_atom_site_aniso_U_11
_atom_site_aniso_U_22
_atom_site_aniso_U_33
_atom_site_aniso_U_23
_atom_site_aniso_U_13
_atom_site_aniso_U_12
Tb1 0.03054(18) 0.01905(11) 0.02848(13) 0.00024(17) 0.00198(10) -0.0002(2)
K1 0.0636(16) 0.0421(9) 0.0484(10) 0.0108(8) 0.0237(10) -0.0045(9)
P3 0.0336(11) 0.0271(8) 0.0309(8) -0.0013(6) 0.0043(7) 0.0042(7)
P1 0.0322(11) 0.0289(8) 0.0357(9) -0.0098(6) 0.0086(7) -0.0018(7)
P4 0.0350(12) 0.0235(8) 0.0463(10) 0.0080(7) 0.0044(8) -0.0016(7)
P2 0.0423(13) 0.0424(10) 0.0369(9) -0.0140(7) 0.0047(8) 0.0135(8)
O1 0.069(3) 0.055(3) 0.056(3) 0.016(2) 0.022(3) -0.015(2)
N14 0.0380(19) 0.030(2) 0.057(2) 0.0111(16) 0.0076(17) -0.0013(17)
N3 0.0409(17) 0.0304(16) 0.042(2) -0.0108(15) 0.0105(13) -0.0051(13)
N15 0.054(3) 0.0265(14) 0.0529(17) 0.0056(14) 0.0040(16) -0.0041(16)
N6 0.034(3) 0.0382(19) 0.0394(19) -0.0087(18) 0.003(2) 0.005(2)
N7 0.0482(19) 0.062(2) 0.042(2) -0.0067(18) 0.0103(16) 0.0161(17)
N10 0.0401(17) 0.0287(12) 0.047(3) -0.0042(12) 0.0088(17) -0.0008(14)
N11 0.037(2) 0.039(2) 0.0353(13) 0.0017(14) 0.0055(13) 0.0056(17)
N4 0.050(2) 0.062(3) 0.0434(15) -0.0004(16) 0.0181(16) 0.001(2)
N16 0.0398(17) 0.028(2) 0.0475(14) 0.0043(12) 0.0095(13) 0.0011(15)
N2 0.038(2) 0.026(2) 0.0432(15) -0.0079(17) 0.0136(17) -0.0013(18)
C39 0.045(3) 0.0259(19) 0.045(3) -0.0013(18) 0.006(2) 0.0018(18)
N1 0.0367(16) 0.033(3) 0.033(2) 0.000(2) 0.0050(13) 0.0035(13)
N8 0.054(2) 0.055(3) 0.0452(15) -0.0188(14) 0.0033(17) 0.0131(16)
N13 0.046(3) 0.0268(15) 0.049(2) 0.0053(19) 0.008(2) -0.0031(18)
N12 0.040(3) 0.0264(13) 0.0374(13) -0.0002(12) 0.0099(17) 0.0002(14)
N5 0.040(2) 0.0330(14) 0.046(2) -0.0124(11) 0.0090(18) -0.0030(10)
C34 0.058(4) 0.036(3) 0.062(2) -0.0003(19) 0.019(2) 0.008(2)
C15 0.041(3) 0.035(2) 0.045(2) -0.0140(16) 0.0140(19) -0.0085(16)
C19 0.045(2) 0.0318(18) 0.077(4) -0.0141(19) 0.002(2) -0.0004(14)
C49 0.078(5) 0.0298(15) 0.048(3) -0.0058(17) 0.023(3) -0.003(2)
C42 0.043(4) 0.040(3) 0.044(2) 0.0077(18) 0.008(2) 0.007(2)
C46 0.059(5) 0.0317(18) 0.0381(16) 0.0009(15) 0.015(2) 0.003(2)
C64 0.038(3) 0.033(2) 0.046(2) 0.0004(16) 0.0069(19) 0.001(2)
C43 0.048(3) 0.044(3) 0.043(2) 0.0083(19) 0.009(2) 0.009(3)
C7 0.039(3) 0.054(3) 0.071(5) 0.009(3) 0.011(3) 0.007(2)
C61 0.036(3) 0.034(2) 0.0512(18) -0.0002(15) 0.0105(17) -0.0017(18)
C38 0.045(3) 0.030(2) 0.058(4) 0.000(2) 0.007(2) 0.0011(18)
C36 0.0399(18) 0.032(2) 0.064(3) -0.004(2) 0.0107(17) -0.0021(15)
C41 0.036(2) 0.032(2) 0.040(2) 0.0015(19) 0.0046(16) 0.0024(18)
C31 0.077(5) 0.047(2) 0.060(2) -0.0172(18) 0.012(3) 0.016(2)
C37 0.040(2) 0.029(2) 0.065(3) -0.001(2) 0.007(2) -0.0010(17)
C33 0.051(5) 0.038(2) 0.069(3) -0.0042(19) 0.023(3) 0.004(3)
C56 0.070(4) 0.036(2) 0.0540(18) -0.0001(17) 0.0075(19) -0.009(3)
C45 0.053(4) 0.052(3) 0.0355(16) 0.0043(16) 0.009(2) 0.018(3)
C8 0.047(2) 0.054(3) 0.076(4) 0.010(3) 0.023(2) 0.008(2)
C60 0.074(5) 0.0272(18) 0.067(3) 0.0062(17) 0.013(2) -0.010(2)
C27 0.057(3) 0.062(3) 0.054(3) -0.026(3) 0.002(2) 0.016(2)
C47 0.065(5) 0.0340(19) 0.042(2) -0.0033(18) 0.019(3) 0.001(2)
C6 0.044(3) 0.042(3) 0.071(4) 0.001(3) 0.015(2) 0.003(2)
C10 0.053(3) 0.084(5) 0.0417(17) 0.001(2) 0.0195(17) -0.006(3)
C25 0.055(3) 0.058(3) 0.055(3) -0.018(2) 0.0042(18) 0.010(2)
N9 0.056(3) 0.0438(16) 0.0512(19) -0.0137(14) 0.0070(17) 0.0122(17)
C32 0.072(5) 0.038(3) 0.069(2) -0.004(2) 0.026(3) 0.011(3)
C16 0.048(3) 0.0364(19) 0.057(3) -0.011(2) 0.017(2) -0.0099(16)
C5 0.041(3) 0.0312(16) 0.062(4) -0.0055(17) 0.014(2) -0.0022(15)
C20 0.055(3) 0.080(4) 0.043(2) -0.007(2) 0.0117(19) 0.002(3)
C51 0.044(2) 0.049(3) 0.064(3) 0.020(2) 0.012(2) 0.010(2)
C26 0.053(3) 0.061(3) 0.059(3) -0.023(2) 0.002(2) 0.013(2)
C55 0.045(4) 0.040(3) 0.064(3) 0.019(2) 0.016(3) 0.005(2)
C59 0.077(4) 0.033(3) 0.076(3) 0.002(2) 0.014(3) -0.015(3)
C54 0.062(4) 0.054(3) 0.070(3) 0.021(2) 0.025(3) 0.017(3)
C28 0.057(4) 0.071(4) 0.0470(18) -0.019(2) 0.0000(19) 0.016(3)
C14 0.059(3) 0.121(5) 0.048(2) -0.015(3) 0.0249(19) -0.022(3)
C40 0.046(2) 0.0301(15) 0.048(3) -0.0047(14) 0.006(2) 0.0023(15)
C57 0.081(5) 0.042(3) 0.060(2) -0.0026(18) 0.003(2) -0.015(3)
C53 0.062(4) 0.050(4) 0.073(3) 0.019(3) 0.024(3) 0.016(3)
C13 0.043(3) 0.148(7) 0.051(3) -0.028(4) 0.015(2) -0.020(3)
C1 0.072(4) 0.066(4) 0.084(7) 0.030(4) 0.026(3) -0.010(3)
C35 0.068(5) 0.050(3) 0.0542(19) -0.0089(17) 0.012(2) 0.020(3)
C11 0.041(3) 0.126(6) 0.054(2) -0.030(3) 0.011(2) -0.009(3)
C44 0.052(4) 0.058(3) 0.036(2) 0.007(2) 0.009(2) 0.016(3)
C4 0.070(4) 0.073(5) 0.063(6) 0.019(4) 0.022(4) -0.012(4)
C9 0.046(2) 0.039(3) 0.053(3) -0.001(2) 0.019(2) 0.003(2)
C52 0.050(4) 0.052(3) 0.070(3) 0.019(2) 0.017(3) 0.013(3)
C23 0.065(4) 0.076(3) 0.054(3) 0.001(2) 0.024(2) 0.027(3)
C29 0.054(3) 0.061(3) 0.046(2) -0.0156(17) 0.002(2) 0.015(2)
C24 0.060(4) 0.071(3) 0.043(3) -0.004(2) 0.016(2) 0.024(3)
C50 0.058(4) 0.0290(14) 0.041(3) -0.0047(15) 0.014(3) -0.0073(18)
C65 0.041(2) 0.039(3) 0.0461(19) 0.0016(17) 0.0078(16) 0.005(2)
C63 0.037(3) 0.037(3) 0.048(2) -0.003(2) 0.0080(18) -0.0003(19)
C18 0.057(3) 0.0320(19) 0.076(3) -0.0122(18) 0.006(3) 0.0007(19)
C2 0.072(4) 0.062(5) 0.078(6) 0.019(5) 0.028(3) -0.010(3)
C21 0.060(4) 0.083(3) 0.057(3) -0.003(3) 0.020(3) 0.003(3)
C58 0.071(5) 0.040(2) 0.073(3) -0.001(2) 0.008(3) -0.011(3)
C48 0.072(5) 0.035(2) 0.047(2) -0.0052(18) 0.022(3) -0.002(3)
C62 0.038(3) 0.037(3) 0.0497(17) -0.0017(18) 0.0098(16) 0.001(2)
C12 0.046(3) 0.164(9) 0.050(3) -0.029(4) 0.016(2) -0.020(4)
C22 0.068(4) 0.087(4) 0.053(3) 0.009(3) 0.022(3) 0.017(3)
C17 0.052(3) 0.034(2) 0.066(3) -0.0102(19) 0.018(3) -0.0080(17)
C3 0.069(3) 0.073(5) 0.083(6) 0.029(4) 0.024(3) -0.015(3)

loop_
_atom_type_symbol
_atom_type_description
_atom_type_scat_dispersion_real
_atom_type_scat_dispersion_imag
_atom_type_scat_source
C C 0.0033 0.0016 'International Tables Vol C Tables 4.2.6.8 and 6.1.1.4'
H H 0.0000 0.0000 'International Tables Vol C Tables 4.2.6.8 and 6.1.1.4'
K K 0.2009 0.2494 'International Tables Vol C Tables 4.2.6.8 and 6.1.1.4'
N N 0.0061 0.0033 'International Tables Vol C Tables 4.2.6.8 and 6.1.1.4'
O O 0.0106 0.0060 'International Tables Vol C Tables 4.2.6.8 and 6.1.1.4'
P P 0.1023 0.0942 'International Tables Vol C Tables 4.2.6.8 and 6.1.1.4'
Tb Tb -0.1723 4.1537 'International Tables Vol C Tables 4.2.6.8 and 6.1.1.4'

loop_
_geom_angle_atom_site_label_1
_geom_angle_atom_site_label_2
_geom_angle_atom_site_label_3
_geom_angle
N6 Tb1 K1 63.96(17)
N6 Tb1 N2 95.8(2)
N6 Tb1 N1 98.4(2)
N2 Tb1 K1 57.79(17)
N2 Tb1 N1 97.1(2)
N1 Tb1 K1 58.19(19)
N13 Tb1 K1 172.1(2)
N13 Tb1 N6 123.4(3)
N13 Tb1 N2 121.2(2)
N13 Tb1 N1 115.5(3)
O1 K1 N6 149.1(2)
O1 K1 N2 111.37(19)
O1 K1 N1 139.6(2)
N2 K1 N6 69.79(18)
N2 K1 N1 74.02(19)
N1 K1 N6 71.3(2)
N10 P3 N11 108.5(4)
N10 P3 N12 100.8(4)
N11 P3 N12 99.6(3)
N1 P3 N10 113.8(4)
N1 P3 N11 112.5(4)
N1 P3 N12 120.0(3)
N4 P1 N3 100.7(4)
N4 P1 N5 108.2(4)
N2 P1 N3 121.1(3)
N2 P1 N4 112.9(4)
N2 P1 N5 112.1(3)
N5 P1 N3 100.3(4)
N14 P4 N15 107.3(4)
N14 P4 N16 98.9(4)
N15 P4 N16 101.7(3)
N13 P4 N14 114.4(4)
N13 P4 N15 112.9(4)
N13 P4 N16 119.7(4)
N6 P2 N7 112.5(4)
N6 P2 N8 120.7(4)
N6 P2 N9 113.5(4)
N7 P2 N8 99.1(4)
N7 P2 N9 108.2(4)
N9 P2 N8 101.3(4)
C1 O1 K1 128.8(7)
C3 O1 K1 116.6(6)
C3 O1 C1 113.6(8)
C51 N14 P4 117.9(6)
C51 N14 C55 109.9(8)
C55 N14 P4 125.5(6)
C5 N3 P1 111.6(6)
C9 N3 P1 115.1(6)
C9 N3 C5 109.3(7)
C56 N15 P4 122.6(6)
C56 N15 C60 112.5(7)
C60 N15 P4 123.7(6)
Tb1 N6 K1 74.22(19)
P2 N6 Tb1 140.0(4)
P2 N6 K1 122.8(3)
C20 N7 P2 114.3(6)
C20 N7 C24 110.0(9)
C24 N7 P2 119.4(7)
C36 N10 P3 125.6(5)
C36 N10 C40 112.5(7)
C40 N10 P3 121.9(7)
C41 N11 P3 122.3(6)
C41 N11 C45 110.9(6)
C45 N11 P3 114.1(5)
C10 N4 P1 126.1(7)
C10 N4 C14 112.8(8)
C14 N4 P1 120.8(6)
C61 N16 P4 115.5(5)
C65 N16 P4 115.0(5)
C65 N16 C61 110.1(7)
Tb1 N2 K1 79.26(18)
P1 N2 Tb1 135.2(4)
P1 N2 K1 130.6(4)
H39A C39 H39B 108.0
C38 C39 H39A 109.4
C38 C39 H39B 109.4
C40 C39 H39A 109.4
C40 C39 H39B 109.4
C40 C39 C38 111.0(7)
Tb1 N1 K1 78.9(2)
P3 N1 Tb1 135.8(4)
P3 N1 K1 127.9(3)
C25 N8 P2 111.9(6)
C29 N8 P2 115.9(6)
C29 N8 C25 109.0(8)
P4 N13 Tb1 172.4(5)
C46 N12 P3 114.2(5)
C46 N12 C50 109.5(6)
C50 N12 P3 114.4(6)
C15 N5 P1 121.1(5)
C15 N5 C19 110.7(6)
C19 N5 P1 114.1(6)
H34A C34 H34B 107.7
C33 C34 H34A 108.9
C33 C34 H34B 108.9
C35 C34 H34A 108.9
C35 C34 H34B 108.9
C35 C34 C33 113.5(8)
N5 C15 H15A 109.4
N5 C15 H15B 109.4
N5 C15 C16 111.0(7)
H15A C15 H15B 108.0
C16 C15 H15A 109.4
C16 C15 H15B 109.4
N5 C19 H19A 109.3
N5 C19 H19B 109.3
N5 C19 C18 111.6(9)
H19A C19 H19B 108.0
C18 C19 H19A 109.3
C18 C19 H19B 109.3
H49A C49 H49B 108.0
C50 C49 H49A 109.3
C50 C49 H49B 109.3
C50 C49 C48 111.5(7)
C48 C49 H49A 109.3
C48 C49 H49B 109.3
H42A C42 H42B 107.9
C43 C42 H42A 109.2
C43 C42 H42B 109.2
C41 C42 H42A 109.2
C41 C42 H42B 109.2
C41 C42 C43 111.8(7)
N12 C46 H46A 109.3
N12 C46 H46B 109.3
N12 C46 C47 111.6(7)
H46A C46 H46B 108.0
C47 C46 H46A 109.3
C47 C46 H46B 109.3
H64A C64 H64B 108.1
C65 C64 H64A 109.6
C65 C64 H64B 109.6
C63 C64 H64A 109.6
C63 C64 H64B 109.6
C63 C64 C65 110.5(6)
C42 C43 H43A 109.6
C42 C43 H43B 109.6
H43A C43 H43B 108.1
C44 C43 C42 110.3(7)
C44 C43 H43A 109.6
C44 C43 H43B 109.6
H7A C7 H7B 108.4
C8 C7 H7A 110.0
C8 C7 H7B 110.0
C6 C7 H7A 110.0
C6 C7 H7B 110.0
C6 C7 C8 108.4(9)
N16 C61 H61A 109.6
N16 C61 H61B 109.6
N16 C61 C62 110.4(6)
H61A C61 H61B 108.1
C62 C61 H61A 109.6
C62 C61 H61B 109.6
C39 C38 H38A 109.8
C39 C38 H38B 109.8
C39 C38 C37 109.5(7)
H38A C38 H38B 108.2
C37 C38 H38A 109.8
C37 C38 H38B 109.8
N10 C36 H36 123.9
N10 C36 C37 112.1(8)
C37 C36 H36 123.9
N11 C41 C42 110.8(8)
N11 C41 H41A 109.5
N11 C41 H41B 109.5
C42 C41 H41A 109.5
C42 C41 H41B 109.5
H41A C41 H41B 108.1
H31A C31 H31B 107.8
N9 C31 H31A 109.1
N9 C31 H31B 109.1
C32 C31 H31A 109.1
C32 C31 H31B 109.1
C32 C31 N9 112.6(8)
C38 C37 C36 110.5(7)
C38 C37 H37A 109.5
C38 C37 H37B 109.5
C36 C37 H37A 109.5
C36 C37 H37B 109.5
H37A C37 H37B 108.1
C34 C33 H33A 109.2
C34 C33 H33B 109.2
H33A C33 H33B 107.9
C32 C33 C34 112.2(7)
C32 C33 H33A 109.2
C32 C33 H33B 109.2
N15 C56 H56A 108.8
N15 C56 H56B 108.8
N15 C56 C57 113.8(10)
H56A C56 H56B 107.7
C57 C56 H56A 108.8
C57 C56 H56B 108.8
N11 C45 H45A 109.3
N11 C45 H45B 109.3
N11 C45 C44 111.7(7)
H45A C45 H45B 107.9
C44 C45 H45A 109.3
C44 C45 H45B 109.3
C7 C8 H8A 109.1
C7 C8 H8B 109.1
H8A C8 H8B 107.8
C9 C8 C7 112.5(9)
C9 C8 H8A 109.1
C9 C8 H8B 109.1
N15 C60 H60A 109.3
N15 C60 H60B 109.3
N15 C60 C59 111.8(8)
H60A C60 H60B 107.9
C59 C60 H60A 109.3
C59 C60 H60B 109.3
H27A C27 H27B 108.2
C26 C27 H27A 109.6
C26 C27 H27B 109.6
C26 C27 C28 110.1(9)
C28 C27 H27A 109.6
C28 C27 H27B 109.6
C46 C47 H47A 109.1
C46 C47 H47B 109.1
H47A C47 H47B 107.9
C48 C47 C46 112.4(8)
C48 C47 H47A 109.1
C48 C47 H47B 109.1
C7 C6 H6A 109.4
C7 C6 H6B 109.4
H6A C6 H6B 108.0
C5 C6 C7 111.2(8)
C5 C6 H6A 109.4
C5 C6 H6B 109.4
N4 C10 H10A 109.4
N4 C10 H10B 109.4
N4 C10 C11 111.1(9)
H10A C10 H10B 108.0
C11 C10 H10A 109.4
C11 C10 H10B 109.4
N8 C25 H25A 109.6
N8 C25 H25B 109.6
N8 C25 C26 110.5(9)
H25A C25 H25B 108.1
C26 C25 H25A 109.6
C26 C25 H25B 109.6
C31 N9 P2 125.3(6)
C31 N9 C35 110.9(7)
C35 N9 P2 120.8(5)
C31 C32 C33 113.1(9)
C31 C32 H32A 109.0
C31 C32 H32B 109.0
C33 C32 H32A 109.0
C33 C32 H32B 109.0
H32A C32 H32B 107.8
C15 C16 H16A 109.6
C15 C16 H16B 109.6
C15 C16 C17 110.3(8)
H16A C16 H16B 108.1
C17 C16 H16A 109.6
C17 C16 H16B 109.6
N3 C5 C6 111.2(7)
N3 C5 H5A 109.4
N3 C5 H5B 109.4
C6 C5 H5A 109.4
C6 C5 H5B 109.4
H5A C5 H5B 108.0
N7 C20 H20A 109.6
N7 C20 H20B 109.6
N7 C20 C21 110.4(8)
H20A C20 H20B 108.1
C21 C20 H20A 109.6
C21 C20 H20B 109.6
N14 C51 H51A 109.4
N14 C51 H51B 109.4
N14 C51 C52 111.2(8)
H51A C51 H51B 108.0
C52 C51 H51A 109.4
C52 C51 H51B 109.4
C27 C26 C25 110.9(9)
C27 C26 H26A 109.5
C27 C26 H26B 109.5
C25 C26 H26A 109.5
C25 C26 H26B 109.5
H26A C26 H26B 108.0
N14 C55 H55A 109.5
N14 C55 H55B 109.5
N14 C55 C54 110.6(7)
H55A C55 H55B 108.1
C54 C55 H55A 109.5
C54 C55 H55B 109.5
C60 C59 H59A 109.1
C60 C59 H59B 109.1
C60 C59 C58 112.6(10)
H59A C59 H59B 107.8
C58 C59 H59A 109.1
C58 C59 H59B 109.1
C55 C54 H54A 109.3
C55 C54 H54B 109.3
C55 C54 C53 111.4(8)
H54A C54 H54B 108.0
C53 C54 H54A 109.3
C53 C54 H54B 109.3
C27 C28 H28A 109.6
C27 C28 H28B 109.6
C27 C28 C29 110.4(9)
H28A C28 H28B 108.1
C29 C28 H28A 109.6
C29 C28 H28B 109.6
N4 C14 H14A 108.8
N4 C14 H14B 108.8
H14A C14 H14B 107.7
C13 C14 N4 113.9(10)
C13 C14 H14A 108.8
C13 C14 H14B 108.8
N10 C40 C39 110.8(7)
N10 C40 H40A 109.5
N10 C40 H40B 109.5
C39 C40 H40A 109.5
C39 C40 H40B 109.5
H40A C40 H40B 108.1
C56 C57 H57A 109.5
C56 C57 H57B 109.5
C56 C57 C58 110.6(8)
H57A C57 H57B 108.1
C58 C57 H57A 109.5
C58 C57 H57B 109.5
C54 C53 H53A 110.2
C54 C53 H53B 110.2
H53A C53 H53B 108.5
C52 C53 C54 107.5(10)
C52 C53 H53A 110.2
C52 C53 H53B 110.2
C14 C13 H13A 109.4
C14 C13 H13B 109.4
C14 C13 C12 111.2(12)
H13A C13 H13B 108.0
C12 C13 H13A 109.4
C12 C13 H13B 109.4
O1 C1 H1A 109.8
O1 C1 H1B 109.8
O1 C1 C2 109.5(8)
H1A C1 H1B 108.2
C2 C1 H1A 109.8
C2 C1 H1B 109.8
C34 C35 N9 110.7(9)
C34 C35 H35A 109.5
C34 C35 H35B 109.5
N9 C35 H35A 109.5
N9 C35 H35B 109.5
H35A C35 H35B 108.1
C10 C11 H11A 109.5
C10 C11 H11B 109.5
C10 C11 C12 110.7(10)
H11A C11 H11B 108.1
C12 C11 H11A 109.5
C12 C11 H11B 109.5
C43 C44 H44A 109.3
C43 C44 H44B 109.3
C45 C44 C43 111.6(9)
C45 C44 H44A 109.3
C45 C44 H44B 109.3
H44A C44 H44B 108.0
K1 C4 H4A 68.7
K1 C4 H4B 57.7
K1 C4 H4C 162.8
H4A C4 H4B 109.5
H4A C4 H4C 109.5
H4B C4 H4C 109.5
C3 C4 K1 86.7(7)
C3 C4 H4A 109.5
C3 C4 H4B 109.5
C3 C4 H4C 109.5
N3 C9 C8 110.4(7)
N3 C9 H9A 109.6
N3 C9 H9B 109.6
C8 C9 H9A 109.6
C8 C9 H9B 109.6
H9A C9 H9B 108.1
C51 C52 C53 112.3(8)
C51 C52 H52A 109.2
C51 C52 H52B 109.2
C53 C52 H52A 109.2
C53 C52 H52B 109.2
H52A C52 H52B 107.9
H23A C23 H23B 107.6
C24 C23 H23A 108.8
C24 C23 H23B 108.8
C24 C23 C22 114.0(9)
C22 C23 H23A 108.8
C22 C23 H23B 108.8
N8 C29 C28 110.0(8)
N8 C29 H29A 109.7
N8 C29 H29B 109.7
C28 C29 H29A 109.7
C28 C29 H29B 109.7
H29A C29 H29B 108.2
N7 C24 H24A 109.9
N7 C24 H24B 109.9
C23 C24 N7 109.1(8)
C23 C24 H24A 109.9
C23 C24 H24B 109.9
H24A C24 H24B 108.3
N12 C50 C49 109.3(8)
N12 C50 H50A 109.8
N12 C50 H50B 109.8
C49 C50 H50A 109.8
C49 C50 H50B 109.8
H50A C50 H50B 108.3
N16 C65 C64 110.1(7)
N16 C65 H65A 109.6
N16 C65 H65B 109.6
C64 C65 H65A 109.6
C64 C65 H65B 109.6
H65A C65 H65B 108.1
C64 C63 H63A 109.5
C64 C63 H63B 109.5
C64 C63 C62 110.8(7)
H63A C63 H63B 108.1
C62 C63 H63A 109.5
C62 C63 H63B 109.5
C19 C18 H18A 109.7
C19 C18 H18B 109.7
C19 C18 C17 109.9(8)
H18A C18 H18B 108.2
C17 C18 H18A 109.7
C17 C18 H18B 109.7
C1 C2 H2A 109.5
C1 C2 H2B 109.5
C1 C2 H2C 109.5
H2A C2 H2B 109.5
H2A C2 H2C 109.5
H2B C2 H2C 109.5
C20 C21 H21A 110.0
C20 C21 H21B 110.0
C20 C21 C22 108.7(9)
H21A C21 H21B 108.3
C22 C21 H21A 110.0
C22 C21 H21B 110.0
C59 C58 C57 111.2(8)
C59 C58 H58A 109.4
C59 C58 H58B 109.4
C57 C58 H58A 109.4
C57 C58 H58B 109.4
H58A C58 H58B 108.0
C49 C48 H48A 110.0
C49 C48 H48B 110.0
C47 C48 C49 108.3(7)
C47 C48 H48A 110.0
C47 C48 H48B 110.0
H48A C48 H48B 108.4
C61 C62 C63 111.2(7)
C61 C62 H62A 109.4
C61 C62 H62B 109.4
C63 C62 H62A 109.4
C63 C62 H62B 109.4
H62A C62 H62B 108.0
C13 C12 H12A 109.4
C13 C12 H12B 109.4
C11 C12 C13 111.1(10)
C11 C12 H12A 109.4
C11 C12 H12B 109.4
H12A C12 H12B 108.0
C23 C22 C21 108.9(11)
C23 C22 H22A 109.9
C23 C22 H22B 109.9
C21 C22 H22A 109.9
C21 C22 H22B 109.9
H22A C22 H22B 108.3
C16 C17 H17A 109.9
C16 C17 H17B 109.9
C18 C17 C16 108.9(7)
C18 C17 H17A 109.9
C18 C17 H17B 109.9
H17A C17 H17B 108.3
O1 C3 C4 110.0(9)
O1 C3 H3A 109.7
O1 C3 H3B 109.7
C4 C3 H3A 109.7
C4 C3 H3B 109.7
H3A C3 H3B 108.2

loop_
_geom_bond_atom_site_label_1
_geom_bond_atom_site_label_2
_geom_bond_distance
Tb1 K1 3.2282(18)
Tb1 N6 2.237(8)
Tb1 N2 2.239(6)
Tb1 N1 2.239(6)
Tb1 N13 2.201(7)
K1 O1 2.771(6)
K1 N6 3.014(7)
K1 N2 2.780(6)
K1 N1 2.796(8)
P3 N10 1.676(7)
P3 N11 1.697(6)
P3 N1 1.536(8)
P3 N12 1.699(7)
P1 N3 1.700(8)
P1 N4 1.689(8)
P1 N2 1.532(7)
P1 N5 1.694(7)
P4 N14 1.667(8)
P4 N15 1.682(7)
P4 N16 1.703(7)
P4 N13 1.523(7)
P2 N6 1.516(7)
P2 N7 1.680(10)
P2 N8 1.703(8)
P2 N9 1.686(7)
O1 C1 1.441(14)
O1 C3 1.416(14)
N14 C51 1.474(11)
N14 C55 1.475(11)
N3 C5 1.483(9)
N3 C9 1.462(12)
N15 C56 1.434(12)
N15 C60 1.462(10)
N7 C20 1.451(13)
N7 C24 1.484(12)
N10 C36 1.436(14)
N10 C40 1.463(9)
N11 C41 1.458(11)
N11 C45 1.459(10)
N4 C10 1.456(11)
N4 C14 1.468(14)
N16 C61 1.482(10)
N16 C65 1.450(12)
C39 H39A 0.9900
C39 H39B 0.9900
C39 C38 1.516(13)
C39 C40 1.514(11)
N8 C25 1.484(15)
N8 C29 1.457(12)
N12 C46 1.459(9)
N12 C50 1.483(9)
N5 C15 1.459(10)
N5 C19 1.476(12)
C34 H34A 0.9900
C34 H34B 0.9900
C34 C33 1.516(11)
C34 C35 1.463(13)
C15 H15A 0.9900
C15 H15B 0.9900
C15 C16 1.522(11)
C19 H19A 0.9900
C19 H19B 0.9900
C19 C18 1.506(13)
C49 H49A 0.9900
C49 H49B 0.9900
C49 C50 1.512(12)
C49 C48 1.521(12)
C42 H42A 0.9900
C42 H42B 0.9900
C42 C43 1.513(12)
C42 C41 1.498(10)
C46 H46A 0.9900
C46 H46B 0.9900
C46 C47 1.511(12)
C64 H64A 0.9900
C64 H64B 0.9900
C64 C65 1.531(11)
C64 C63 1.506(11)
C43 H43A 0.9900
C43 H43B 0.9900
C43 C44 1.508(13)
C7 H7A 0.9900
C7 H7B 0.9900
C7 C8 1.534(12)
C7 C6 1.526(16)
C61 H61A 0.9900
C61 H61B 0.9900
C61 C62 1.502(11)
C38 H38A 0.9900
C38 H38B 0.9900
C38 C37 1.526(11)
C36 H36 0.9500
C36 C37 1.532(13)
C41 H41A 0.9900
C41 H41B 0.9900
C31 H31A 0.9900
C31 H31B 0.9900
C31 N9 1.473(10)
C31 C32 1.468(14)
C37 H37A 0.9900
C37 H37B 0.9900
C33 H33A 0.9900
C33 H33B 0.9900
C33 C32 1.476(13)
C56 H56A 0.9900
C56 H56B 0.9900
C56 C57 1.473(13)
C45 H45A 0.9900
C45 H45B 0.9900
C45 C44 1.498(11)
C8 H8A 0.9900
C8 H8B 0.9900
C8 C9 1.516(14)
C60 H60A 0.9900
C60 H60B 0.9900
C60 C59 1.479(14)
C27 H27A 0.9900
C27 H27B 0.9900
C27 C26 1.512(14)
C27 C28 1.525(17)
C47 H47A 0.9900
C47 H47B 0.9900
C47 C48 1.504(12)
C6 H6A 0.9900
C6 H6B 0.9900
C6 C5 1.512(14)
C10 H10A 0.9900
C10 H10B 0.9900
C10 C11 1.458(15)
C25 H25A 0.9900
C25 H25B 0.9900
C25 C26 1.518(12)
N9 C35 1.502(12)
C32 H32A 0.9900
C32 H32B 0.9900
C16 H16A 0.9900
C16 H16B 0.9900
C16 C17 1.526(14)
C5 H5A 0.9900
C5 H5B 0.9900
C20 H20A 0.9900
C20 H20B 0.9900
C20 C21 1.523(15)
C51 H51A 0.9900
C51 H51B 0.9900
C51 C52 1.495(14)
C26 H26A 0.9900
C26 H26B 0.9900
C55 H55A 0.9900
C55 H55B 0.9900
C55 C54 1.523(14)
C59 H59A 0.9900
C59 H59B 0.9900
C59 C58 1.492(15)
C54 H54A 0.9900
C54 H54B 0.9900
C54 C53 1.533(14)
C28 H28A 0.9900
C28 H28B 0.9900
C28 C29 1.528(12)
C14 H14A 0.9900
C14 H14B 0.9900
C14 C13 1.399(16)
C40 H40A 0.9900
C40 H40B 0.9900
C57 H57A 0.9900
C57 H57B 0.9900
C57 C58 1.507(13)
C53 H53A 0.9900
C53 H53B 0.9900
C53 C52 1.529(14)
C13 H13A 0.9900
C13 H13B 0.9900
C13 C12 1.527(14)
C1 H1A 0.9900
C1 H1B 0.9900
C1 C2 1.473(17)
C35 H35A 0.9900
C35 H35B 0.9900
C11 H11A 0.9900
C11 H11B 0.9900
C11 C12 1.513(18)
C44 H44A 0.9900
C44 H44B 0.9900
C4 H4A 0.9800
C4 H4B 0.9800
C4 H4C 0.9800
C4 C3 1.504(16)
C9 H9A 0.9900
C9 H9B 0.9900
C52 H52A 0.9900
C52 H52B 0.9900
C23 H23A 0.9900
C23 H23B 0.9900
C23 C24 1.442(16)
C23 C22 1.500(17)
C29 H29A 0.9900
C29 H29B 0.9900
C24 H24A 0.9900
C24 H24B 0.9900
C50 H50A 0.9900
C50 H50B 0.9900
C65 H65A 0.9900
C65 H65B 0.9900
C63 H63A 0.9900
C63 H63B 0.9900
C63 C62 1.512(13)
C18 H18A 0.9900
C18 H18B 0.9900
C18 C17 1.516(13)
C2 H2A 0.9800
C2 H2B 0.9800
C2 H2C 0.9800
C21 H21A 0.9900
C21 H21B 0.9900
C21 C22 1.564(15)
C58 H58A 0.9900
C58 H58B 0.9900
C48 H48A 0.9900
C48 H48B 0.9900
C62 H62A 0.9900
C62 H62B 0.9900
C12 H12A 0.9900
C12 H12B 0.9900
C22 H22A 0.9900
C22 H22B 0.9900
C17 H17A 0.9900
C17 H17B 0.9900
C3 H3A 0.9900
C3 H3B 0.9900

loop_
_twin_individual_id
_twin_individual_mass_fraction_refined
1 0.982(11)
2 0.018(11)
